data_2004356
loop_
_publ_author_name
'Corden, J. P.'
'Errington, W.'
'Moore, P.'
'Wallbridge, M. G. H.'

_publ_section_title
;
 <i>N</i>,<i>N</i>'-Bis(2-hydroxybenzylidene)-2,2-dimethyl-1,3-propanediamine
;
_journal_issue 1
_journal_name_full 'Acta Crystallographica Section C'
_journal_page_first 125
_journal_page_last 127
_journal_paper_doi 10.1107/S0108270195009917
_journal_volume 52
_journal_year 1996
_chemical_formula_moiety 'C19 H22 N2 O2'
_chemical_formula_sum 'C19 H22 N2 O2'
_chemical_formula_weight 310.39
_chemical_name_systematic ' N,N'-bis(2-hydroxybenzylidene)-2,2-dimethyl-1,3-propandiamine'
_space_group_IT_number 19
_symmetry_cell_setting orthorhombic
_symmetry_space_group_name_Hall 'P 2ac 2ab'
_symmetry_space_group_name_H-M 'P 21 21 21'
_audit_creation_method SHELXL
_cell_angle_alpha 90.00
_cell_angle_beta 90.00
_cell_angle_gamma 90.00
_cell_formula_units_Z 4
_cell_length_a 6.160(4)
_cell_length_b 16.172(6)
_cell_length_c 17.307(7)
_cell_measurement_reflns_used 250
_cell_measurement_temperature 293(2)
_cell_measurement_theta_max 25.00
_cell_measurement_theta_min 2.35
_cell_volume 1724.1(15)
_computing_cell_refinement MADNES
_computing_data_collection 'MADNES (Pflugrath & Messerschmidt, 1992)'
_computing_data_reduction 'SHELXTL-Plus (Sheldrick, 1991)'
_computing_publication_material SHELXL93
_computing_structure_refinement 'SHELXL93 (Sheldrick, 1993)'
_computing_structure_solution 'SHELXTL-Plus (Sheldrick, 1991)'
_diffrn_ambient_temperature 293(2)
_diffrn_measurement_device
;
Delft Instruments FAST TV area detector diffractometer
;
_diffrn_radiation_monochromator graphite
_diffrn_radiation_source 'rotating anode'
_diffrn_radiation_type MoK\a
_diffrn_radiation_wavelength 0.71073
_diffrn_reflns_av_R_equivalents 0.0859
_diffrn_reflns_av_sigmaI/netI 0.1352
_diffrn_reflns_limit_h_max 6
_diffrn_reflns_limit_h_min -4
_diffrn_reflns_limit_k_max 17
_diffrn_reflns_limit_k_min -18
_diffrn_reflns_limit_l_max 18
_diffrn_reflns_limit_l_min -19
_diffrn_reflns_number 7793
_diffrn_reflns_theta_max 25.00
_diffrn_reflns_theta_min 2.35
_exptl_absorpt_coefficient_mu 0.078
_exptl_absorpt_correction_type none
_exptl_crystal_colour yellow
_exptl_crystal_density_diffrn 1.196
_exptl_crystal_description block
_exptl_crystal_F_000 664
_exptl_crystal_size_max 0.32
_exptl_crystal_size_mid 0.28
_exptl_crystal_size_min 0.21
_refine_diff_density_max 0.12
_refine_diff_density_min -0.10
_refine_ls_abs_structure_details 'Flack H D (1983), Acta Cryst. A39, 876-881'
_refine_ls_abs_structure_Flack -0.7(18)
_refine_ls_extinction_method none
_refine_ls_goodness_of_fit_all 0.657
_refine_ls_goodness_of_fit_obs 0.895
_refine_ls_hydrogen_treatment noref
_refine_ls_matrix_type full
_refine_ls_number_parameters 208
_refine_ls_number_reflns 2677
_refine_ls_number_restraints 0
_refine_ls_restrained_S_all 0.675
_refine_ls_restrained_S_obs 0.895
_refine_ls_R_factor_all 0.1045
_refine_ls_R_factor_obs 0.0378
_refine_ls_shift/esd_max 0.001
_refine_ls_shift/esd_mean 0.000
_refine_ls_structure_factor_coef Fsqd
_refine_ls_weighting_details 'w = 1/[\s^2^(Fo^2^)+( 0.0065P)^2^] where P=(Fo^2^+2Fc^2^)/3'
_refine_ls_weighting_scheme calc
_refine_ls_wR_factor_all 0.0773
_refine_ls_wR_factor_obs 0.0640
_reflns_number_observed 1163
_reflns_number_total 2678
_reflns_observed_criterion >2sigma(I)
_cod_data_source_file bm1029.cif
_cod_data_source_block slpndm
_cod_depositor_comments
;
The following automatic conversions were performed:

'_refine_ls_weighting_scheme' value 'calc w = 1/[\s^2^(Fo^2^)+(
0.0065P)^2^] where P=(Fo^2^+2Fc^2^)/3' was changed to 'calc'. New tag
'_refine_ls_weighting_details' was created. The value of the new tag
was set to 'w = 1/[\s^2^(Fo^2^)+( 0.0065P)^2^] where
P=(Fo^2^+2Fc^2^)/3'.

Automatic conversion script
Id: cif_fix_values 3143 2015-03-26 13:38:13Z robertas 
;
_cod_database_code 2004356

loop_
_symmetry_equiv_pos_as_xyz
'x, y, z'
'-x+1/2, -y, z+1/2'
'-x, y+1/2, -z+1/2'
'x+1/2, -y+1/2, -z'

loop_
_atom_site_aniso_label
_atom_site_aniso_U_11
_atom_site_aniso_U_22
_atom_site_aniso_U_33
_atom_site_aniso_U_12
_atom_site_aniso_U_13
_atom_site_aniso_U_23
O1 0.068(2) 0.100(2) 0.079(2) 0.0042(15) -0.0069(14) -0.005(2)
O2 0.067(2) 0.129(3) 0.068(2) -0.021(2) -0.0007(13) -0.002(2)
N1 0.071(2) 0.088(3) 0.047(2) 0.006(2) 0.0040(15) -0.005(2)
N2 0.075(2) 0.067(2) 0.048(2) -0.005(2) -0.001(2) 0.005(2)
C1 0.067(3) 0.069(3) 0.048(2) 0.004(2) 0.003(2) 0.007(2)
C2 0.069(3) 0.076(3) 0.075(3) 0.011(3) 0.014(2) 0.022(3)
C3 0.107(4) 0.061(3) 0.087(4) 0.001(3) 0.025(3) 0.013(3)
C4 0.111(4) 0.069(3) 0.071(3) -0.015(3) -0.001(3) -0.002(2)
C5 0.067(3) 0.074(3) 0.082(3) -0.004(2) -0.002(2) 0.008(2)
C6 0.054(2) 0.068(3) 0.052(2) 0.001(2) 0.004(2) 0.003(2)
C7 0.064(2) 0.066(3) 0.052(3) 0.004(2) 0.004(2) 0.007(2)
C8 0.076(2) 0.071(3) 0.068(3) 0.011(2) 0.004(2) -0.002(2)
C9 0.066(3) 0.061(2) 0.050(3) 0.002(2) 0.003(2) -0.004(2)
C10 0.081(3) 0.086(3) 0.079(3) -0.007(2) 0.004(2) -0.006(3)
C11 0.119(3) 0.073(3) 0.070(3) 0.009(3) 0.011(2) 0.002(2)
C12 0.076(2) 0.062(3) 0.060(2) -0.001(2) -0.001(2) 0.000(2)
C13 0.066(2) 0.054(2) 0.062(3) 0.002(2) -0.002(2) 0.002(2)
C14 0.053(2) 0.053(2) 0.061(3) -0.002(2) 0.000(2) 0.004(2)
C15 0.070(2) 0.086(3) 0.072(3) -0.014(2) 0.010(2) -0.007(3)
C16 0.102(3) 0.094(3) 0.052(3) -0.020(3) 0.013(2) -0.004(3)
C17 0.110(3) 0.067(3) 0.058(3) 0.006(3) -0.010(2) -0.004(2)
C18 0.077(3) 0.083(3) 0.054(3) -0.008(2) -0.005(2) 0.005(2)
C19 0.072(3) 0.060(3) 0.058(3) 0.003(2) 0.016(2) 0.003(2)

loop_
_atom_site_label
_atom_site_occupancy
_atom_site_fract_x
_atom_site_fract_y
_atom_site_fract_z
_atom_site_U_iso_or_equiv
_atom_site_thermal_displace_type
_atom_site_calc_flag
_atom_site_refinement_flags
_atom_site_type_symbol
O1 1 .0705(3) .7818(2) .35934(14) .0825(8) Uani d . O
H1 1 .1464(3) .7452(2) .34078(14) .124 Uiso d R H
O2 1 .1571(3) .61579(15) .01097(14) .0880(8) Uani d . O
H2A 1 .2108(3) .62344(15) .05373(14) .132 Uiso d R H
N1 1 .3990(4) .6818(2) .3533(2) .0682(9) Uani d . N
N2 1 .4528(4) .6483(2) .1109(2) .0635(8) Uani d . N
C1 1 .1916(6) .8293(2) .4074(2) .0612(10) Uani d . C
C2 1 .1040(6) .9022(3) .4351(2) .0737(11) Uani d . C
H2 1 -.0358(6) .9180(3) .4212(2) .088 Uiso d R H
C3 1 .2217(8) .9510(2) .4850(3) .0853(13) Uani d . C
H3 1 .1634(8) 1.0006(2) .5024(3) .102 Uiso d R H
C4 1 .4304(7) .9281(3) .5082(2) .0837(12) Uani d . C
H4 1 .5069(7) .9600(3) .5436(2) .100 Uiso d R H
C5 1 .5178(5) .8568(3) .4781(2) .0746(11) Uani d . C
H5 1 .6584(5) .8419(3) .4918(2) .089 Uiso d R H
C6 1 .4034(5) .8051(2) .4274(2) .0579(9) Uani d . C
C7 1 .5032(5) .7319(2) .3972(2) .0605(10) Uani d . C
H7 1 .6555(5) .7163(2) .4095(2) .073 Uiso d R H
C8 1 .5045(5) .6068(2) .3253(2) .0716(11) Uani d . C
H8A 1 .4640(5) .5605(2) .3578(2) .086 Uiso d R H
H8B 1 .6607(5) .6134(2) .3285(2) .086 Uiso d R H
C9 1 .4435(5) .5875(2) .2417(2) .0592(9) Uani d . C
C10 1 .1954(5) .5776(2) .2337(2) .0821(12) Uani d . C
H10A 1 .1463(5) .5377(2) .2709(2) .123 Uiso d R H
H10B 1 .1591(5) .5590(2) .1827(2) .123 Uiso d R H
H10C 1 .1262(5) .6298(2) .2434(2) .123 Uiso d R H
C11 1 .5562(5) .5049(2) .2178(2) .0870(12) Uani d . C
H11A 1 .5032(5) .4605(2) .2493(2) .131 Uiso d R H
H11B 1 .7101(5) .5105(2) .2249(2) .131 Uiso d R H
H11C 1 .5258(5) .4933(2) .1645(2) .131 Uiso d R H
C12 1 .5242(5) .6578(2) .1902(2) .0661(9) Uani d . C
H12A 1 .4719(5) .7102(2) .2102(2) .079 Uiso d R H
H12B 1 .6816(5) .6588(2) .1918(2) .079 Uiso d R H
C13 1 .5838(5) .6605(2) .0560(2) .0606(9) Uani d . C
H13 1 .7346(5) .6753(2) .0705(2) .073 Uiso d R H
C14 1 .5176(6) .6548(2) -.0247(2) .0556(9) Uani d . C
C15 1 .6588(5) .6713(2) -.0842(2) .0759(11) Uani d . C
H15 1 .8008(5) .6863(2) -.0724(2) .091 Uiso d R H
C16 1 .5982(6) .6677(3) -0.1602(2) .0828(12) Uani d . C
H16 1 .6971(6) .6789(3) -0.1994(2) .099 Uiso d R H
C17 1 .3881(7) .6455(2) -0.1772(2) .0783(12) Uani d . C
H17 1 .3443(7) .6435(2) -0.2286(2) .094 Uiso d R H
C18 1 .2429(6) .6274(2) -0.1200(2) .0711(11) Uani d . C
H18 1 .1027(6) .6109(2) -0.1328(2) .085 Uiso d R H
C19 1 .3071(6) .6328(2) -.0438(2) .0635(10) Uani d . C

loop_
_atom_type_symbol
_atom_type_description
_atom_type_scat_dispersion_real
_atom_type_scat_dispersion_imag
_atom_type_scat_source
C C 0.0033 0.0016 'International Tables Vol C Tables 4.2.6.8 and 6.1.1.4'
H H 0.0000 0.0000 'International Tables Vol C Tables 4.2.6.8 and 6.1.1.4'
N N 0.0061 0.0033 'International Tables Vol C Tables 4.2.6.8 and 6.1.1.4'
O O 0.0106 0.0060 'International Tables Vol C Tables 4.2.6.8 and 6.1.1.4'

loop_
_geom_angle_atom_site_label_1
_geom_angle_atom_site_label_2
_geom_angle_atom_site_label_3
_geom_angle
_geom_angle_publ_flag
C7 N1 C8 119.9(3) y
C13 N2 C12 120.2(3) y
O1 C1 C2 118.8(4) ?
O1 C1 C6 120.2(4) y
C2 C1 C6 121.0(4) ?
C3 C2 C1 120.0(4) ?
C2 C3 C4 120.9(4) ?
C5 C4 C3 118.2(4) ?
C4 C5 C6 122.8(4) ?
C5 C6 C1 117.0(3) ?
C5 C6 C7 120.4(3) ?
C1 C6 C7 122.6(3) ?
N1 C7 C6 121.6(3) y
N1 C8 C9 112.1(3) y
C8 C9 C12 108.6(3) y
C8 C9 C10 110.5(3) ?
C12 C9 C10 110.3(3) ?
C8 C9 C11 108.5(3) ?
C12 C9 C11 109.7(3) ?
C10 C9 C11 109.2(3) y
N2 C12 C9 112.0(3) y
N2 C13 C14 122.2(3) y
C15 C14 C19 117.7(3) ?
C15 C14 C13 121.9(3) ?
C19 C14 C13 120.4(3) ?
C16 C15 C14 122.6(3) ?
C15 C16 C17 118.3(3) ?
C18 C17 C16 121.1(4) ?
C17 C18 C19 119.4(3) ?
O2 C19 C18 117.5(4) ?
O2 C19 C14 121.7(3) y
C18 C19 C14 120.9(3) ?

loop_
_geom_bond_atom_site_label_1
_geom_bond_atom_site_label_2
_geom_bond_distance
_geom_bond_publ_flag
O1 C1 1.356(4) y
O2 C19 1.352(4) y
N1 C7 1.284(4) y
N1 C8 1.458(4) y
N2 C13 1.263(3) y
N2 C12 1.450(3) y
C1 C2 1.382(4) ?
C1 C6 1.406(4) ?
C2 C3 1.376(5) ?
C3 C4 1.397(5) ?
C4 C5 1.375(5) ?
C5 C6 1.402(4) ?
C6 C7 1.432(4) y
C8 C9 1.527(4) y
C9 C12 1.528(4) y
C9 C10 1.543(4) ?
C9 C11 1.560(4) ?
C13 C14 1.458(4) y
C14 C15 1.374(4) ?
C14 C19 1.384(4) ?
C15 C16 1.369(5) ?
C16 C17 1.375(4) ?
C17 C18 1.366(4) ?
C18 C19 1.380(4) ?

loop_
_geom_torsion_atom_site_label_1
_geom_torsion_atom_site_label_2
_geom_torsion_atom_site_label_3
_geom_torsion_atom_site_label_4
_geom_torsion
_geom_torsion_publ_flag
O1 C1 C2 C3 178.8(3) ?
C6 C1 C2 C3 -2.2(5) ?
C1 C2 C3 C4 0.3(6) ?
C2 C3 C4 C5 1.9(6) ?
C3 C4 C5 C6 -2.3(5) ?
C4 C5 C6 C1 0.5(5) ?
C4 C5 C6 C7 179.5(3) ?
O1 C1 C6 C5 -179.3(3) ?
C2 C1 C6 C5 1.8(5) ?
O1 C1 C6 C7 1.8(5) y
C2 C1 C6 C7 -177.2(3) ?
C8 N1 C7 C6 -178.5(3) ?
C5 C6 C7 N1 177.2(3) ?
C1 C6 C7 N1 -3.9(5) y
C7 N1 C8 C9 -141.3(3) ?
N1 C8 C9 C12 62.9(4) y
N1 C8 C9 C10 -58.2(4) ?
N1 C8 C9 C11 -177.9(3) ?
C13 N2 C12 C9 -135.8(3) ?
C8 C9 C12 N2 -174.0(3) y
C10 C9 C12 N2 -52.8(4) ?
C11 C9 C12 N2 67.6(4) ?
C12 N2 C13 C14 -177.5(3) ?
N2 C13 C14 C15 177.4(3) ?
N2 C13 C14 C19 -2.2(5) y
C19 C14 C15 C16 0.8(6) ?
C13 C14 C15 C16 -178.9(3) ?
C14 C15 C16 C17 -0.9(6) ?
C15 C16 C17 C18 -0.1(6) ?
C16 C17 C18 C19 1.1(6) ?
C17 C18 C19 O2 178.8(3) ?
C17 C18 C19 C14 -1.2(5) ?
C15 C14 C19 O2 -179.8(3) ?
C13 C14 C19 O2 -0.1(5) y
C15 C14 C19 C18 0.2(5) ?
C13 C14 C19 C18 179.9(3) ?

loop_
_cod_related_entry_id
_cod_related_entry_database
_cod_related_entry_code
1 ChemSpider 21187059
